data_2215640
loop_
_publ_author_name
'Xia Shi'
'Jie Zhang'
'Tao-Kai Ying'
'Guo-Liang Zhao'

_publ_section_title
<i>catena</i>-Poly[[dichloridozinc(II)]-\m-1-carboxylatomethyl-3-methylimidazolium-\k^2^<i>O</i>:<i>O</i>']
_journal_coeditor_code RK2036
_journal_issue 10
_journal_name_full 'Acta Crystallographica Section E'
_journal_page_first m2603
_journal_page_last m2603
_journal_paper_doi 10.1107/S1600536807046545
_journal_volume 63
_journal_year 2007
_chemical_formula_iupac '[Zn Cl2 (C6 H8 N2 O2)]'
_chemical_formula_moiety 'C6 H8 Cl2 N2 O2 Zn'
_chemical_formula_sum 'C6 H8 Cl2 N2 O2 Zn'
_chemical_formula_weight 276.43
_chemical_name_systematic
;
catena-Poly[[dichloridozinc(II)]-\m-1-carboxylatomethyl-3-methylimidazolium-\
\k^2^O:O']
;
_space_group_IT_number 7
_symmetry_cell_setting monoclinic
_symmetry_space_group_name_Hall 'P -2yc'
_symmetry_space_group_name_H-M 'P 1 c 1'
_atom_sites_solution_hydrogens geom
_atom_sites_solution_primary direct
_atom_sites_solution_secondary difmap
_audit_creation_method SHELXL97
_cell_angle_alpha 90.00
_cell_angle_beta 102.183(5)
_cell_angle_gamma 90.00
_cell_formula_units_Z 2
_cell_length_a 4.8362(4)
_cell_length_b 10.5820(9)
_cell_length_c 10.1164(7)
_cell_measurement_reflns_used 1309
_cell_measurement_temperature 296(2)
_cell_measurement_theta_max 27.70
_cell_measurement_theta_min 2.82
_cell_volume 506.06(7)
_computing_cell_refinement 'SMART (Bruker, 2004) and SAINT (Bruker, 2004)'
_computing_data_collection '<i>SMART</i> (Bruker, 2004)'
_computing_data_reduction '<i>XPREP</i> (Bruker 2002)'
_computing_molecular_graphics '<i>SHELXTL</i> (Bruker 2002)'
_computing_publication_material '<i>SHELXTL</i> (Bruker 2002)'
_computing_structure_refinement '<i>SHELXTL</i> (Bruker 2002)'
_computing_structure_solution '<i>SHELXTL</i> (Bruker 2002)'
_diffrn_ambient_temperature 296(2)
_diffrn_measured_fraction_theta_full 0.973
_diffrn_measured_fraction_theta_max 0.973
_diffrn_measurement_device_type 'Bruker P4'
_diffrn_measurement_method \w
_diffrn_radiation_monochromator graphite
_diffrn_radiation_source 'fine-focus sealed tube'
_diffrn_radiation_type MoK\a
_diffrn_radiation_wavelength 0.71073
_diffrn_reflns_av_R_equivalents 0.0203
_diffrn_reflns_av_sigmaI/netI 0.0526
_diffrn_reflns_limit_h_max 6
_diffrn_reflns_limit_h_min -6
_diffrn_reflns_limit_k_max 13
_diffrn_reflns_limit_k_min -13
_diffrn_reflns_limit_l_max 12
_diffrn_reflns_limit_l_min -12
_diffrn_reflns_number 3003
_diffrn_reflns_theta_full 27.70
_diffrn_reflns_theta_max 27.70
_diffrn_reflns_theta_min 2.82
_diffrn_standards_decay_% 0
_diffrn_standards_interval_count 0
_diffrn_standards_number 0
_exptl_absorpt_coefficient_mu 2.922
_exptl_absorpt_correction_T_max 0.864
_exptl_absorpt_correction_T_min 0.687
_exptl_absorpt_correction_type empirical
_exptl_absorpt_process_details '(SADABS; Sheldrick, 1996)'
_exptl_crystal_colour Colourless
_exptl_crystal_density_diffrn 1.814
_exptl_crystal_density_method 'Not measured'
_exptl_crystal_description Prism
_exptl_crystal_F_000 276
_exptl_crystal_size_max 0.35
_exptl_crystal_size_mid 0.11
_exptl_crystal_size_min 0.05
_refine_diff_density_max 0.449
_refine_diff_density_min -0.586
_refine_ls_abs_structure_details 'Flack (1983)'
_refine_ls_abs_structure_Flack 0.055(15)
_refine_ls_extinction_method none
_refine_ls_goodness_of_fit_ref 1.013
_refine_ls_hydrogen_treatment constr
_refine_ls_matrix_type full
_refine_ls_number_parameters 118
_refine_ls_number_reflns 1994
_refine_ls_number_restraints 0
_refine_ls_restrained_S_all 1.012
_refine_ls_R_factor_gt 0.0328
_refine_ls_shift/su_max 0.000
_refine_ls_shift/su_mean 0.000
_refine_ls_structure_factor_coef Fsqd
_refine_ls_weighting_details 'calc w=1/[\s^2^(Fo^2^)+(0.025P)^2^], where P=(Fo^2^+2Fc^2^)/3'
_refine_ls_weighting_scheme calc
_refine_ls_wR_factor_gt 0.0650
_refine_ls_wR_factor_ref 0.0681
_reflns_number_gt 1691
_reflns_number_total 1994
_reflns_threshold_expression I>2\s(I)
_cod_data_source_file rk2036.cif
_cod_data_source_block I
_cod_depositor_comments
;
The following automatic conversions were performed:
'_symmetry_cell_setting' value 'Monoclinic' changed to 'monoclinic'
according to '/home/saulius/struct/CIF-dictionaries/cif_core.dic'
dictionary named 'cif_core.dic' version 2.4.1 from
2010-06-29.

'_atom_sites_solution_hydrogens' value 'Geom' changed to
'geom' according to '/home/saulius/struct/CIF-dictionaries/cif_core.dic'
dictionary named 'cif_core.dic' version 2.4.1 from
2010-06-29.

'_atom_sites_solution_primary' value 'Direct' changed to
'direct' according to '/home/saulius/struct/CIF-dictionaries/cif_core.dic'
dictionary named 'cif_core.dic' version 2.4.1 from
2010-06-29.

'_atom_sites_solution_secondary' value 'Difmap' changed to
'difmap' according to '/home/saulius/struct/CIF-dictionaries/cif_core.dic'
dictionary named 'cif_core.dic' version 2.4.1 from
2010-06-29.

'_refine_ls_matrix_type' value 'Full' changed to 'full'
according to '/home/saulius/struct/CIF-dictionaries/cif_core.dic'
dictionary named 'cif_core.dic' version 2.4.1 from
2010-06-29.

'_refine_ls_weighting_scheme' value 'Calc' changed to 'calc'
according to '/home/saulius/struct/CIF-dictionaries/cif_core.dic'
dictionary named 'cif_core.dic' version 2.4.1 from 2010-06-29.

Automatic conversion script
Id: cif_fix_enum 1527 2010-12-29 10:47:43Z saulius 

The following automatic conversions were performed:

'_symmetry_cell_setting' value 'Monoclinic' changed to 'monoclinic'
according to /home/saulius/struct/CIF-dictionaries/cif_core.dic
dictionary named 'cif_core.dic' version 2.4.1 from
2010-06-29.

'_atom_sites_solution_hydrogens' value 'Geom' changed to
'geom' according to
/home/saulius/struct/CIF-dictionaries/cif_core.dic dictionary named
'cif_core.dic' version 2.4.1 from
2010-06-29.

'_atom_sites_solution_primary' value 'Direct' changed to
'direct' according to
/home/saulius/struct/CIF-dictionaries/cif_core.dic dictionary named
'cif_core.dic' version 2.4.1 from
2010-06-29.

'_atom_sites_solution_secondary' value 'Difmap' changed
to 'difmap' according to
/home/saulius/struct/CIF-dictionaries/cif_core.dic dictionary named
'cif_core.dic' version 2.4.1 from
2010-06-29.

'_refine_ls_matrix_type' value 'Full' changed to 'full'
according to /home/saulius/struct/CIF-dictionaries/cif_core.dic
dictionary named 'cif_core.dic' version 2.4.1 from
2010-06-29.

'_refine_ls_weighting_scheme' value 'Calc' changed to
'calc' according to
/home/saulius/struct/CIF-dictionaries/cif_core.dic dictionary named
'cif_core.dic' version 2.4.1 from 2010-06-29.

Automatic conversion script
Id: cif_fix_values 1715 2011-07-08 13:25:40Z adriana 
;
_cod_original_sg_symbol_H-M 'P c'
_cod_database_code 2215640
_cod_database_fobs_code 2215640

loop_
_symmetry_equiv_pos_as_xyz
'x, y, z'
'x, -y, z+1/2'

loop_
_atom_site_type_symbol
_atom_site_label
_atom_site_fract_x
_atom_site_fract_y
_atom_site_fract_z
_atom_site_U_iso_or_equiv
_atom_site_adp_type
_atom_site_calc_flag
_atom_site_refinement_flags
_atom_site_occupancy
Zn Zn1 0.03320(7) 0.76339(4) -0.06177(5) 0.03457(14) Uani d . 1
Cl Cl1 0.0646(3) 0.96102(10) -0.13316(14) 0.0511(3) Uani d . 1
Cl Cl2 -0.0059(2) 0.61405(10) -0.21919(13) 0.0468(3) Uani d . 1
C C1 0.3986(10) 0.8408(5) 0.6340(4) 0.0485(12) Uani d . 1
H H1A 0.4590 0.9268 0.6288 0.073 Uiso calc R 1
H H1B 0.4907 0.8052 0.7192 0.073 Uiso calc R 1
H H1C 0.1974 0.8386 0.6263 0.073 Uiso calc R 1
C C2 0.4180(10) 0.6411(4) 0.5010(5) 0.0415(11) Uani d . 1
H H2A 0.3230 0.5893 0.5510 0.050 Uiso calc R 1
C C3 0.5240(9) 0.6061(4) 0.3952(4) 0.0395(11) Uani d . 1
H H3A 0.5146 0.5260 0.3566 0.047 Uiso calc R 1
C C4 0.6128(8) 0.8075(4) 0.4347(5) 0.0339(10) Uani d . 1
H H4A 0.6756 0.8899 0.4289 0.041 Uiso calc R 1
C C5 0.7844(8) 0.7217(4) 0.2374(4) 0.0352(9) Uani d . 1
H H5A 0.8972 0.6465 0.2335 0.042 Uiso calc R 1
H H5B 0.9111 0.7938 0.2495 0.042 Uiso calc R 1
C C6 0.5754(8) 0.7356(4) 0.1059(4) 0.0317(9) Uani d . 1
N N1 0.4738(8) 0.7668(3) 0.5229(4) 0.0355(9) Uani d . 1
N N2 0.6513(7) 0.7124(4) 0.3538(4) 0.0305(8) Uani d . 1
O O1 0.6675(6) 0.7498(3) 0.0018(3) 0.0518(9) Uani d . 1
O O2 0.3161(5) 0.7312(3) 0.1078(3) 0.0481(9) Uani d . 1

loop_
_atom_site_aniso_label
_atom_site_aniso_U_11
_atom_site_aniso_U_22
_atom_site_aniso_U_33
_atom_site_aniso_U_12
_atom_site_aniso_U_13
_atom_site_aniso_U_23
Zn1 0.02622(18) 0.0510(3) 0.0276(2) 0.0024(3) 0.00809(14) 0.0035(3)
Cl1 0.0555(6) 0.0378(6) 0.0633(8) 0.0024(5) 0.0199(6) -0.0084(6)
Cl2 0.0494(6) 0.0366(6) 0.0562(7) 0.0000(5) 0.0149(5) -0.0038(5)
C1 0.060(3) 0.056(3) 0.032(3) 0.006(2) 0.014(2) -0.005(2)
C2 0.045(2) 0.045(3) 0.038(3) -0.006(2) 0.014(2) 0.005(2)
C3 0.046(2) 0.035(3) 0.039(3) -0.002(2) 0.012(2) -0.0028(19)
C4 0.031(2) 0.041(2) 0.030(2) -0.0055(16) 0.007(2) 0.002(2)
C5 0.0240(17) 0.051(3) 0.032(2) 0.0018(18) 0.0103(16) 0.003(2)
C6 0.0272(18) 0.041(2) 0.029(2) 0.0004(17) 0.0096(16) 0.0044(18)
N1 0.035(2) 0.045(2) 0.027(2) 0.0004(16) 0.0067(17) 0.0027(17)
N2 0.0275(17) 0.042(2) 0.024(2) -0.0023(16) 0.0103(15) 0.0028(17)
O1 0.0256(13) 0.105(3) 0.0262(18) 0.0044(15) 0.0089(12) 0.0114(16)
O2 0.0210(13) 0.091(3) 0.0336(17) 0.0011(14) 0.0078(12) 0.0107(17)

loop_
_atom_type_symbol
_atom_type_description
_atom_type_scat_dispersion_real
_atom_type_scat_dispersion_imag
_atom_type_scat_source
C C 0.0033 0.0016 'International Tables Vol C Tables 4.2.6.8 and 6.1.1.4'
H H 0.0000 0.0000 'International Tables Vol C Tables 4.2.6.8 and 6.1.1.4'
N N 0.0061 0.0033 'International Tables Vol C Tables 4.2.6.8 and 6.1.1.4'
O O 0.0106 0.0060 'International Tables Vol C Tables 4.2.6.8 and 6.1.1.4'
Cl Cl 0.1484 0.1585 'International Tables Vol C Tables 4.2.6.8 and 6.1.1.4'
Zn Zn 0.2839 1.4301 'International Tables Vol C Tables 4.2.6.8 and 6.1.1.4'

loop_
_geom_angle_atom_site_label_1
_geom_angle_atom_site_label_2
_geom_angle_atom_site_label_3
_geom_angle_site_symmetry_1
_geom_angle_site_symmetry_3
_geom_angle
O2 Zn1 O1 . 1_455 101.74(11)
O2 Zn1 Cl2 . . 115.85(11)
O1 Zn1 Cl2 1_455 . 103.34(11)
O2 Zn1 Cl1 . . 111.06(11)
O1 Zn1 Cl1 1_455 . 107.20(11)
Cl2 Zn1 Cl1 . . 115.87(5)
N1 C1 H1A . . 109.5
N1 C1 H1B . . 109.5
H1A C1 H1B . . 109.5
N1 C1 H1C . . 109.5
H1A C1 H1C . . 109.5
H1B C1 H1C . . 109.5
C3 C2 N1 . . 107.7(4)
C3 C2 H2A . . 126.1
N1 C2 H2A . . 126.1
C2 C3 N2 . . 106.7(4)
C2 C3 H3A . . 126.7
N2 C3 H3A . . 126.7
N1 C4 N2 . . 109.4(4)
N1 C4 H4A . . 125.3
N2 C4 H4A . . 125.3
N2 C5 C6 . . 113.2(3)
N2 C5 H5A . . 108.9
C6 C5 H5A . . 108.9
N2 C5 H5B . . 108.9
C6 C5 H5B . . 108.9
H5A C5 H5B . . 107.8
O1 C6 O2 . . 123.9(4)
O1 C6 C5 . . 118.1(3)
O2 C6 C5 . . 118.0(3)
C4 N1 C2 . . 108.9(4)
C4 N1 C1 . . 126.4(4)
C2 N1 C1 . . 124.6(4)
C4 N2 C3 . . 107.3(4)
C4 N2 C5 . . 125.9(4)
C3 N2 C5 . . 126.6(4)
C6 O1 Zn1 . 1_655 141.3(3)
C6 O2 Zn1 . . 119.1(3)

loop_
_geom_bond_atom_site_label_1
_geom_bond_atom_site_label_2
_geom_bond_site_symmetry_2
_geom_bond_distance
Zn1 O2 . 1.985(3)
Zn1 O1 1_455 2.011(3)
Zn1 Cl2 . 2.2231(13)
Zn1 Cl1 . 2.2281(12)
C1 N1 . 1.477(6)
C1 H1A . 0.9600
C1 H1B . 0.9600
C1 H1C . 0.9600
C2 C3 . 1.334(6)
C2 N1 . 1.366(5)
C2 H2A . 0.9300
C3 N2 . 1.388(6)
C3 H3A . 0.9300
C4 N1 . 1.298(6)
C4 N2 . 1.335(6)
C4 H4A . 0.9300
C5 N2 . 1.460(6)
C5 C6 . 1.499(6)
C5 H5A . 0.9700
C5 H5B . 0.9700
C6 O1 . 1.235(5)
C6 O2 . 1.259(5)
O1 Zn1 1_655 2.011(3)

loop_
_geom_torsion_atom_site_label_1
_geom_torsion_atom_site_label_2
_geom_torsion_atom_site_label_3
_geom_torsion_atom_site_label_4
_geom_torsion_site_symmetry_1
_geom_torsion_site_symmetry_4
_geom_torsion
N1 C2 C3 N2 . . 1.1(5)
N2 C5 C6 O1 . . 176.9(4)
N2 C5 C6 O2 . . -3.7(5)
N2 C4 N1 C2 . . 0.2(5)
N2 C4 N1 C1 . . 177.2(4)
C3 C2 N1 C4 . . -0.8(5)
C3 C2 N1 C1 . . -178.0(4)
N1 C4 N2 C3 . . 0.5(5)
N1 C4 N2 C5 . . 176.4(4)
C2 C3 N2 C4 . . -1.0(5)
C2 C3 N2 C5 . . -176.8(4)
C6 C5 N2 C4 . . -96.5(5)
C6 C5 N2 C3 . . 78.6(5)
O2 C6 O1 Zn1 . 1_655 -180.0(4)
C5 C6 O1 Zn1 . 1_655 -0.6(7)
O1 C6 O2 Zn1 . . -5.6(6)
C5 C6 O2 Zn1 . . 175.0(3)
O1 Zn1 O2 C6 1_455 . -178.3(3)
Cl2 Zn1 O2 C6 . . 70.5(3)
Cl1 Zn1 O2 C6 . . -64.5(3)
